data_7054016
loop_
_publ_author_name
'Misra, Rajneesh'
'Maragani, Ramesh'
'Jadhav, Thaksen'
'Mobin, Shaikh M.'

_publ_section_title
;
 Ferrocenyl end capped molecular rods: synthesis, structure, and
 properties
;
_journal_issue 4
_journal_name_full 'New Journal of Chemistry'
_journal_page_first 1446
_journal_paper_doi 10.1039/c3nj01244a
_journal_volume 38
_journal_year 2014
_chemical_formula_sum 'C34 H26 Fe2'
_chemical_formula_weight 546.25
_chemical_name_systematic
;
 ?
;
_space_group_IT_number 14
_symmetry_cell_setting monoclinic
_symmetry_space_group_name_Hall '-P 2ybc'
_symmetry_space_group_name_H-M 'P 1 21/c 1'
_atom_sites_solution_hydrogens geom
_atom_sites_solution_primary direct
_atom_sites_solution_secondary difmap
_audit_creation_method SHELXL-97
_cell_angle_alpha 90.00
_cell_angle_beta 126.477(19)
_cell_angle_gamma 90.00
_cell_formula_units_Z 2
_cell_length_a 10.1907(12)
_cell_length_b 7.5711(3)
_cell_length_c 20.759(3)
_cell_measurement_reflns_used 3625
_cell_measurement_temperature 150(2)
_cell_measurement_theta_max 26.9950
_cell_measurement_theta_min 3.4760
_cell_volume 1287.9(4)
_computing_cell_refinement 'CrysAlis RED, Oxford Diffraction Ltd.,'
_computing_data_collection 'CrysAlis CCD, Oxford Diffraction Ltd.,'
_computing_data_reduction 'CrysAlis RED, Oxford Diffraction Ltd.,'
_computing_molecular_graphics Ortep3
_computing_publication_material Shelx97
_computing_structure_refinement 'SHELXL-97 (Sheldrick, 1997)'
_computing_structure_solution 'SHELXS-97 (Sheldrick, 1997)'
_diffrn_ambient_temperature 150(2)
_diffrn_detector_area_resol_mean 15.9948
_diffrn_measured_fraction_theta_full 0.997
_diffrn_measured_fraction_theta_max 0.997
_diffrn_measurement_device_type 'OXFORD DIFFRACTION SUPER NOVA'
_diffrn_measurement_method \w/q-scan
_diffrn_radiation_monochromator graphite
_diffrn_radiation_source 'Micro-Focus (Mo) X-ray Source'
_diffrn_radiation_type MoK\a
_diffrn_radiation_wavelength 0.71073
_diffrn_reflns_av_R_equivalents 0.0448
_diffrn_reflns_av_sigmaI/netI 0.0329
_diffrn_reflns_limit_h_max 12
_diffrn_reflns_limit_h_min -7
_diffrn_reflns_limit_k_max 9
_diffrn_reflns_limit_k_min -9
_diffrn_reflns_limit_l_max 24
_diffrn_reflns_limit_l_min -24
_diffrn_reflns_number 9242
_diffrn_reflns_theta_full 25.00
_diffrn_reflns_theta_max 25.00
_diffrn_reflns_theta_min 2.95
_exptl_absorpt_coefficient_mu 1.147
_exptl_absorpt_correction_T_max 0.8652
_exptl_absorpt_correction_T_min 0.7783
_exptl_absorpt_correction_type multi-scan
_exptl_absorpt_process_details
;
CrysAlis RED, Oxford Diffraction Ltd.,
Version 1.171.31.7 (release 18-10-2006 CrysAlis171 .NET)
(compiled Oct 18 2006,16:28:17)
Empirical absorption correction using spherical harmonics,
 implemented in SCALE3 ABSPACK scaling algorithm.
;
_exptl_crystal_colour orange
_exptl_crystal_density_diffrn 1.409
_exptl_crystal_density_method 'not measured'
_exptl_crystal_description block
_exptl_crystal_F_000 564
_exptl_crystal_size_max 0.23
_exptl_crystal_size_mid 0.16
_exptl_crystal_size_min 0.13
_refine_diff_density_max 2.267
_refine_diff_density_min -0.817
_refine_diff_density_rms 0.138
_refine_ls_extinction_method none
_refine_ls_goodness_of_fit_ref 1.105
_refine_ls_hydrogen_treatment riding
_refine_ls_matrix_type full
_refine_ls_number_parameters 163
_refine_ls_number_reflns 2255
_refine_ls_number_restraints 0
_refine_ls_restrained_S_all 1.105
_refine_ls_R_factor_all 0.1058
_refine_ls_R_factor_gt 0.0987
_refine_ls_shift/su_max 0.000
_refine_ls_shift/su_mean 0.000
_refine_ls_structure_factor_coef Fsqd
_refine_ls_weighting_details 'calc w=1/[\s^2^(Fo^2^)+(0.1068P)^2^+12.2628P] where P=(Fo^2^+2Fc^2^)/3'
_refine_ls_weighting_scheme calc
_refine_ls_wR_factor_gt 0.2776
_refine_ls_wR_factor_ref 0.2822
_reflns_number_gt 1958
_reflns_number_total 2255
_reflns_threshold_expression >2sigma(I)
_cod_data_source_file c3nj01244a.txt
_cod_data_source_block rm063
_cod_depositor_comments
;
The following automatic conversions were performed:

'_symmetry_cell_setting' value 'Monoclinic' changed to 'monoclinic'
according to
/usr/data/users/saulius/crontab/automatic-downloads/current/RSC/lib/dictionaries/cif_core.dic
dictionary named 'cif_core.dic' version 2.4.2 from 2011-04-26.

Automatic conversion script
Id: cif_fix_values 2281 2013-09-26 08:29:07Z andrius 
;
_cod_original_cell_volume 1287.9(2)
_cod_original_sg_symbol_H-M 'P 21/c'
_cod_database_code 7054016

loop_
_symmetry_equiv_pos_as_xyz
'x, y, z'
'-x, y+1/2, -z+1/2'
'-x, -y, -z'
'x, -y-1/2, z-1/2'

loop_
_atom_site_label
_atom_site_type_symbol
_atom_site_fract_x
_atom_site_fract_y
_atom_site_fract_z
_atom_site_U_iso_or_equiv
_atom_site_adp_type
_atom_site_occupancy
_atom_site_symmetry_multiplicity
_atom_site_calc_flag
_atom_site_refinement_flags
Fe1 Fe 0.34767(14) 0.95434(16) 0.32802(7) 0.0469(5) Uani 1 1 d .
C1 C -0.0113(14) 1.4375(17) 0.0141(6) 0.076(3) Uani 1 1 d .
C2 C -0.0282(13) 1.2917(15) 0.0520(6) 0.064(3) Uani 1 1 d .
C3 C -0.1460(17) 1.165(2) 0.0085(7) 0.098(4) Uani 1 1 d .
H3 H -0.2153 1.1719 -0.0484 0.117 Uiso 1 1 calc R
C4 C -0.1650(17) 1.028(2) 0.0467(8) 0.101(5) Uani 1 1 d .
H4 H -0.2476 0.9416 0.0161 0.122 Uiso 1 1 calc R
C5 C -0.0638(14) 1.0169(15) 0.1289(7) 0.073(3) Uani 1 1 d .
H5 H -0.0769 0.9223 0.1547 0.088 Uiso 1 1 calc R
C6 C 0.0568(10) 1.1412(11) 0.1747(5) 0.0443(18) Uani 1 1 d .
C7 C 0.0750(10) 1.2786(12) 0.1359(5) 0.050(2) Uani 1 1 d .
H7 H 0.1581 1.3644 0.1665 0.060 Uiso 1 1 calc R
C8 C 0.1644(10) 1.1318(10) 0.2626(5) 0.0432(18) Uani 1 1 d .
C9 C 0.1388(12) 1.0262(14) 0.3121(6) 0.060(2) Uani 1 1 d .
H9 H 0.0479 0.9516 0.2937 0.072 Uiso 1 1 calc R
C10 C 0.2730(15) 1.0536(16) 0.3926(6) 0.073(3) Uani 1 1 d .
H10 H 0.2868 1.0014 0.4379 0.087 Uiso 1 1 calc R
C11 C 0.3836(14) 1.1712(14) 0.3950(6) 0.068(3) Uani 1 1 d .
H11 H 0.4852 1.2089 0.4419 0.082 Uiso 1 1 calc R
C12 C 0.3161(11) 1.2233(10) 0.3150(5) 0.049(2) Uani 1 1 d .
H12 H 0.3632 1.3043 0.2992 0.059 Uiso 1 1 calc R
C13 C 0.3192(18) 0.6984(17) 0.2939(12) 0.101(5) Uani 1 1 d .
H13 H 0.2244 0.6293 0.2740 0.122 Uiso 1 1 calc R
C14 C 0.4506(17) 0.7116(17) 0.3711(10) 0.092(4) Uani 1 1 d .
H14 H 0.4631 0.6517 0.4146 0.111 Uiso 1 1 calc R
C15 C 0.5622(15) 0.8228(19) 0.3775(10) 0.097(4) Uani 1 1 d .
H15 H 0.6651 0.8497 0.4262 0.116 Uiso 1 1 calc R
C16 C 0.507(2) 0.890(2) 0.3046(12) 0.104(5) Uani 1 1 d .
H16 H 0.5587 0.9742 0.2927 0.124 Uiso 1 1 calc R
C17 C 0.349(2) 0.805(2) 0.2489(9) 0.115(6) Uani 1 1 d .
H17 H 0.2785 0.8199 0.1924 0.138 Uiso 1 1 calc R

loop_
_atom_site_aniso_label
_atom_site_aniso_U_11
_atom_site_aniso_U_22
_atom_site_aniso_U_33
_atom_site_aniso_U_23
_atom_site_aniso_U_13
_atom_site_aniso_U_12
Fe1 0.0493(8) 0.0394(8) 0.0529(8) 0.0075(5) 0.0309(6) 0.0074(5)
C1 0.070(6) 0.114(10) 0.049(6) 0.035(6) 0.037(5) 0.033(7)
C2 0.063(6) 0.082(7) 0.045(5) 0.015(5) 0.030(5) 0.017(5)
C3 0.085(9) 0.135(13) 0.050(6) -0.004(7) 0.028(6) -0.004(9)
C4 0.088(9) 0.101(10) 0.070(8) -0.011(7) 0.023(7) -0.030(8)
C5 0.074(7) 0.065(6) 0.069(7) -0.004(5) 0.036(6) -0.019(5)
C6 0.042(4) 0.048(5) 0.045(4) 0.005(4) 0.027(4) 0.003(4)
C7 0.048(5) 0.054(5) 0.049(5) 0.008(4) 0.029(4) 0.010(4)
C8 0.057(5) 0.033(4) 0.047(4) 0.005(3) 0.035(4) 0.008(3)
C9 0.057(5) 0.069(6) 0.070(6) 0.016(5) 0.046(5) 0.012(5)
C10 0.095(8) 0.081(8) 0.057(6) 0.025(5) 0.054(6) 0.028(6)
C11 0.087(7) 0.060(6) 0.046(5) 0.000(4) 0.033(5) 0.011(5)
C12 0.064(5) 0.026(4) 0.057(5) 0.008(3) 0.035(4) 0.004(4)
C13 0.087(9) 0.055(7) 0.145(14) -0.020(8) 0.060(10) 0.003(6)
C14 0.084(9) 0.066(7) 0.122(11) 0.032(8) 0.059(9) 0.030(7)
C15 0.062(7) 0.079(8) 0.123(12) -0.004(8) 0.040(8) 0.018(6)
C16 0.118(12) 0.093(10) 0.164(15) 0.043(10) 0.119(13) 0.043(9)
C17 0.138(14) 0.122(13) 0.080(9) -0.004(9) 0.063(10) 0.073(12)

loop_
_atom_type_symbol
_atom_type_description
_atom_type_scat_dispersion_real
_atom_type_scat_dispersion_imag
_atom_type_scat_source
C C 0.0033 0.0016 'International Tables Vol C Tables 4.2.6.8 and 6.1.1.4'
H H 0.0000 0.0000 'International Tables Vol C Tables 4.2.6.8 and 6.1.1.4'
Fe Fe 0.3463 0.8444 'International Tables Vol C Tables 4.2.6.8 and 6.1.1.4'

loop_
_geom_angle_atom_site_label_1
_geom_angle_atom_site_label_2
_geom_angle_atom_site_label_3
_geom_angle
_geom_angle_site_symmetry_1
C17 Fe1 C16 42.8(7) .
C17 Fe1 C13 40.6(6) .
C16 Fe1 C13 69.7(7) .
C17 Fe1 C9 122.4(6) .
C16 Fe1 C9 161.2(6) .
C13 Fe1 C9 106.4(5) .
C17 Fe1 C8 106.0(5) .
C16 Fe1 C8 123.5(5) .
C13 Fe1 C8 121.1(5) .
C9 Fe1 C8 41.7(3) .
C17 Fe1 C10 159.3(8) .
C16 Fe1 C10 156.7(7) .
C13 Fe1 C10 123.4(7) .
C9 Fe1 C10 40.6(4) .
C8 Fe1 C10 69.0(4) .
C17 Fe1 C15 67.1(6) .
C16 Fe1 C15 39.3(6) .
C13 Fe1 C15 66.2(6) .
C9 Fe1 C15 157.2(6) .
C8 Fe1 C15 160.9(5) .
C10 Fe1 C15 123.8(6) .
C17 Fe1 C11 158.3(7) .
C16 Fe1 C11 121.1(7) .
C13 Fe1 C11 160.0(7) .
C9 Fe1 C11 68.9(5) .
C8 Fe1 C11 69.2(4) .
C10 Fe1 C11 40.6(5) .
C15 Fe1 C11 110.2(5) .
C17 Fe1 C14 66.3(6) .
C16 Fe1 C14 67.1(6) .
C13 Fe1 C14 38.7(6) .
C9 Fe1 C14 122.0(5) .
C8 Fe1 C14 156.7(5) .
C10 Fe1 C14 109.9(5) .
C15 Fe1 C14 38.9(5) .
C11 Fe1 C14 126.1(6) .
C17 Fe1 C12 121.9(6) .
C16 Fe1 C12 107.0(5) .
C13 Fe1 C12 157.6(6) .
C9 Fe1 C12 69.2(4) .
C8 Fe1 C12 41.1(3) .
C10 Fe1 C12 68.3(4) .
C15 Fe1 C12 126.0(5) .
C11 Fe1 C12 40.7(4) .
C14 Fe1 C12 161.8(5) .
C1 C1 C2 176.4(17) 3_585
C3 C2 C7 119.0(10) .
C3 C2 C1 121.5(10) .
C7 C2 C1 119.5(10) .
C2 C3 C4 120.7(11) .
C2 C3 H3 119.7 .
C4 C3 H3 119.7 .
C5 C4 C3 119.8(12) .
C5 C4 H4 120.1 .
C3 C4 H4 120.1 .
C4 C5 C6 121.1(11) .
C4 C5 H5 119.5 .
C6 C5 H5 119.5 .
C5 C6 C7 118.8(8) .
C5 C6 C8 121.5(8) .
C7 C6 C8 119.8(8) .
C6 C7 C2 120.7(9) .
C6 C7 H7 119.7 .
C2 C7 H7 119.7 .
C12 C8 C9 107.3(8) .
C12 C8 C6 126.3(7) .
C9 C8 C6 126.4(8) .
C12 C8 Fe1 70.4(5) .
C9 C8 Fe1 69.0(5) .
C6 C8 Fe1 125.0(6) .
C10 C9 C8 107.7(9) .
C10 C9 Fe1 70.2(6) .
C8 C9 Fe1 69.3(5) .
C10 C9 H9 126.2 .
C8 C9 H9 126.2 .
Fe1 C9 H9 125.9 .
C9 C10 C11 109.0(9) .
C9 C10 Fe1 69.2(5) .
C11 C10 Fe1 69.8(6) .
C9 C10 H10 125.5 .
C11 C10 H10 125.5 .
Fe1 C10 H10 127.1 .
C10 C11 C12 108.1(9) .
C10 C11 Fe1 69.7(6) .
C12 C11 Fe1 70.2(5) .
C10 C11 H11 126.0 .
C12 C11 H11 126.0 .
Fe1 C11 H11 125.8 .
C11 C12 C8 107.9(8) .
C11 C12 Fe1 69.1(5) .
C8 C12 Fe1 68.6(4) .
C11 C12 H12 126.1 .
C8 C12 H12 126.1 .
Fe1 C12 H12 127.9 .
C14 C13 C17 107.2(14) .
C14 C13 Fe1 71.3(8) .
C17 C13 Fe1 68.6(7) .
C14 C13 H13 126.4 .
C17 C13 H13 126.4 .
Fe1 C13 H13 125.3 .
C13 C14 C15 110.2(14) .
C13 C14 Fe1 70.0(7) .
C15 C14 Fe1 70.5(7) .
C13 C14 H14 124.9 .
C15 C14 H14 124.9 .
Fe1 C14 H14 126.2 .
C14 C15 C16 110.7(14) .
C14 C15 Fe1 70.6(7) .
C16 C15 Fe1 69.1(7) .
C14 C15 H15 124.7 .
C16 C15 H15 124.7 .
Fe1 C15 H15 127.3 .
C15 C16 C17 104.4(13) .
C15 C16 Fe1 71.6(7) .
C17 C16 Fe1 68.3(7) .
C15 C16 H16 127.8 .
C17 C16 H16 127.8 .
Fe1 C16 H16 124.0 .
C13 C17 C16 107.4(13) .
C13 C17 Fe1 70.7(8) .
C16 C17 Fe1 68.9(7) .
C13 C17 H17 126.3 .
C16 C17 H17 126.3 .
Fe1 C17 H17 125.6 .

loop_
_geom_bond_atom_site_label_1
_geom_bond_atom_site_label_2
_geom_bond_distance
_geom_bond_site_symmetry_2
Fe1 C17 1.997(12) .
Fe1 C16 2.006(12) .
Fe1 C13 2.024(12) .
Fe1 C9 2.025(9) .
Fe1 C8 2.030(8) .
Fe1 C10 2.038(10) .
Fe1 C15 2.039(12) .
Fe1 C11 2.039(10) .
Fe1 C14 2.040(11) .
Fe1 C12 2.054(8) .
C1 C1 1.20(2) 3_585
C1 C2 1.425(15) .
C2 C3 1.372(17) .
C2 C7 1.405(12) .
C3 C4 1.391(19) .
C3 H3 0.9500 .
C4 C5 1.375(17) .
C4 H4 0.9500 .
C5 C6 1.382(13) .
C5 H5 0.9500 .
C6 C7 1.393(12) .
C6 C8 1.470(11) .
C7 H7 0.9500 .
C8 C12 1.433(12) .
C8 C9 1.443(12) .
C9 C10 1.410(15) .
C9 H9 0.9500 .
C10 C11 1.413(16) .
C10 H10 0.9500 .
C11 C12 1.425(12) .
C11 H11 0.9500 .
C12 H12 0.9500 .
C13 C14 1.35(2) .
C13 C17 1.40(2) .
C13 H13 0.9500 .
C14 C15 1.357(18) .
C14 H14 0.9500 .
C15 C16 1.36(2) .
C15 H15 0.9500 .
C16 C17 1.46(2) .
C16 H16 0.9500 .
C17 H17 0.9500 .

loop_
_geom_torsion_atom_site_label_1
_geom_torsion_atom_site_label_2
_geom_torsion_atom_site_label_3
_geom_torsion_atom_site_label_4
_geom_torsion
_geom_torsion_site_symmetry_1
C1 C1 C2 C3 -166(26) 3_585
C1 C1 C2 C7 16(27) 3_585
C7 C2 C3 C4 1(2) .
C1 C2 C3 C4 -177.4(13) .
C2 C3 C4 C5 -1(2) .
C3 C4 C5 C6 0(2) .
C4 C5 C6 C7 -0.3(17) .
C4 C5 C6 C8 179.4(11) .
C5 C6 C7 C2 0.6(13) .
C8 C6 C7 C2 -179.0(8) .
C3 C2 C7 C6 -1.0(15) .
C1 C2 C7 C6 177.4(9) .
C5 C6 C8 C12 163.5(9) .
C7 C6 C8 C12 -16.9(12) .
C5 C6 C8 C9 -15.3(14) .
C7 C6 C8 C9 164.4(8) .
C5 C6 C8 Fe1 73.2(11) .
C7 C6 C8 Fe1 -107.2(8) .
C17 Fe1 C8 C12 -120.6(8) .
C16 Fe1 C8 C12 -77.1(8) .
C13 Fe1 C8 C12 -162.1(8) .
C9 Fe1 C8 C12 118.4(7) .
C10 Fe1 C8 C12 80.7(6) .
C15 Fe1 C8 C12 -54.7(16) .
C11 Fe1 C8 C12 37.1(5) .
C14 Fe1 C8 C12 172.3(12) .
C17 Fe1 C8 C9 121.0(9) .
C16 Fe1 C8 C9 164.5(8) .
C13 Fe1 C8 C9 79.5(9) .
C10 Fe1 C8 C9 -37.7(6) .
C15 Fe1 C8 C9 -173.1(14) .
C11 Fe1 C8 C9 -81.3(6) .
C14 Fe1 C8 C9 53.9(14) .
C12 Fe1 C8 C9 -118.4(7) .
C17 Fe1 C8 C6 0.5(10) .
C16 Fe1 C8 C6 44.0(10) .
C13 Fe1 C8 C6 -41.0(10) .
C9 Fe1 C8 C6 -120.5(10) .
C10 Fe1 C8 C6 -158.2(9) .
C15 Fe1 C8 C6 66.4(17) .
C11 Fe1 C8 C6 158.2(8) .
C14 Fe1 C8 C6 -66.6(15) .
C12 Fe1 C8 C6 121.1(9) .
C12 C8 C9 C10 -0.2(10) .
C6 C8 C9 C10 178.7(8) .
Fe1 C8 C9 C10 60.0(7) .
C12 C8 C9 Fe1 -60.2(6) .
C6 C8 C9 Fe1 118.7(8) .
C17 Fe1 C9 C10 164.0(9) .
C16 Fe1 C9 C10 -162.3(16) .
C13 Fe1 C9 C10 122.7(9) .
C8 Fe1 C9 C10 -118.7(9) .
C15 Fe1 C9 C10 55.4(15) .
C11 Fe1 C9 C10 -36.8(6) .
C14 Fe1 C9 C10 83.5(9) .
C12 Fe1 C9 C10 -80.5(7) .
C17 Fe1 C9 C8 -77.2(9) .
C16 Fe1 C9 C8 -43.6(19) .
C13 Fe1 C9 C8 -118.6(8) .
C10 Fe1 C9 C8 118.7(9) .
C15 Fe1 C9 C8 174.2(12) .
C11 Fe1 C9 C8 82.0(6) .
C14 Fe1 C9 C8 -157.8(7) .
C12 Fe1 C9 C8 38.2(5) .
C8 C9 C10 C11 -0.9(12) .
Fe1 C9 C10 C11 58.5(8) .
C8 C9 C10 Fe1 -59.5(6) .
C17 Fe1 C10 C9 -40.9(17) .
C16 Fe1 C10 C9 165.6(12) .
C13 Fe1 C10 C9 -75.5(8) .
C8 Fe1 C10 C9 38.7(6) .
C15 Fe1 C10 C9 -157.4(7) .
C11 Fe1 C10 C9 120.8(9) .
C14 Fe1 C10 C9 -116.4(7) .
C12 Fe1 C10 C9 82.9(6) .
C17 Fe1 C10 C11 -161.7(14) .
C16 Fe1 C10 C11 44.8(15) .
C13 Fe1 C10 C11 163.7(7) .
C9 Fe1 C10 C11 -120.8(9) .
C8 Fe1 C10 C11 -82.1(6) .
C15 Fe1 C10 C11 81.8(8) .
C14 Fe1 C10 C11 122.8(7) .
C12 Fe1 C10 C11 -37.9(6) .
C9 C10 C11 C12 1.8(12) .
Fe1 C10 C11 C12 59.9(7) .
C9 C10 C11 Fe1 -58.2(7) .
C17 Fe1 C11 C10 162.5(13) .
C16 Fe1 C11 C10 -161.0(7) .
C13 Fe1 C11 C10 -43.0(17) .
C9 Fe1 C11 C10 36.8(6) .
C8 Fe1 C11 C10 81.6(6) .
C15 Fe1 C11 C10 -118.8(8) .
C14 Fe1 C11 C10 -78.1(8) .
C12 Fe1 C11 C10 119.0(9) .
C17 Fe1 C11 C12 43.5(17) .
C16 Fe1 C11 C12 79.9(8) .
C13 Fe1 C11 C12 -162.0(14) .
C9 Fe1 C11 C12 -82.2(6) .
C8 Fe1 C11 C12 -37.4(6) .
C10 Fe1 C11 C12 -119.0(9) .
C15 Fe1 C11 C12 122.1(7) .
C14 Fe1 C11 C12 162.8(7) .
C10 C11 C12 C8 -1.9(11) .
Fe1 C11 C12 C8 57.7(6) .
C10 C11 C12 Fe1 -59.6(7) .
C9 C8 C12 C11 1.3(10) .
C6 C8 C12 C11 -177.6(8) .
Fe1 C8 C12 C11 -58.0(6) .
C9 C8 C12 Fe1 59.3(6) .
C6 C8 C12 Fe1 -119.6(8) .
C17 Fe1 C12 C11 -162.6(9) .
C16 Fe1 C12 C11 -118.1(9) .
C13 Fe1 C12 C11 163.9(14) .
C9 Fe1 C12 C11 81.4(7) .
C8 Fe1 C12 C11 120.2(8) .
C10 Fe1 C12 C11 37.7(7) .
C15 Fe1 C12 C11 -79.1(9) .
C14 Fe1 C12 C11 -50.0(18) .
C17 Fe1 C12 C8 77.2(8) .
C16 Fe1 C12 C8 121.7(7) .
C13 Fe1 C12 C8 43.7(15) .
C9 Fe1 C12 C8 -38.8(5) .
C10 Fe1 C12 C8 -82.5(6) .
C15 Fe1 C12 C8 160.7(7) .
C11 Fe1 C12 C8 -120.2(8) .
C14 Fe1 C12 C8 -170.2(15) .
C17 Fe1 C13 C14 117.9(13) .
C16 Fe1 C13 C14 78.3(10) .
C9 Fe1 C13 C14 -121.1(9) .
C8 Fe1 C13 C14 -164.1(8) .
C10 Fe1 C13 C14 -80.1(10) .
C15 Fe1 C13 C14 35.9(9) .
C11 Fe1 C13 C14 -48.0(19) .
C12 Fe1 C13 C14 163.9(11) .
C16 Fe1 C13 C17 -39.6(9) .
C9 Fe1 C13 C17 121.0(9) .
C8 Fe1 C13 C17 78.0(10) .
C10 Fe1 C13 C17 162.0(9) .
C15 Fe1 C13 C17 -82.0(10) .
C11 Fe1 C13 C17 -165.9(14) .
C14 Fe1 C13 C17 -117.9(13) .
C12 Fe1 C13 C17 46.0(18) .
C17 C13 C14 C15 0.3(15) .
Fe1 C13 C14 C15 -59.2(10) .
C17 C13 C14 Fe1 59.5(9) .
C17 Fe1 C14 C13 -39.0(10) .
C16 Fe1 C14 C13 -85.7(11) .
C9 Fe1 C14 C13 75.6(11) .
C8 Fe1 C14 C13 36.3(18) .
C10 Fe1 C14 C13 119.1(10) .
C15 Fe1 C14 C13 -121.2(15) .
C11 Fe1 C14 C13 161.6(10) .
C12 Fe1 C14 C13 -160.2(14) .
C17 Fe1 C14 C15 82.3(11) .
C16 Fe1 C14 C15 35.5(10) .
C13 Fe1 C14 C15 121.2(15) .
C9 Fe1 C14 C15 -163.1(9) .
C8 Fe1 C14 C15 157.5(11) .
C10 Fe1 C14 C15 -119.7(10) .
C11 Fe1 C14 C15 -77.1(11) .
C12 Fe1 C14 C15 -39(2) .
C13 C14 C15 C16 1.4(16) .
Fe1 C14 C15 C16 -57.5(10) .
C13 C14 C15 Fe1 58.9(9) .
C17 Fe1 C15 C14 -80.2(11) .
C16 Fe1 C15 C14 -122.4(14) .
C13 Fe1 C15 C14 -35.8(10) .
C9 Fe1 C15 C14 39.4(18) .
C8 Fe1 C15 C14 -152.5(13) .
C10 Fe1 C15 C14 79.6(11) .
C11 Fe1 C15 C14 122.9(10) .
C12 Fe1 C15 C14 166.0(9) .
C17 Fe1 C15 C16 42.2(11) .
C13 Fe1 C15 C16 86.6(11) .
C9 Fe1 C15 C16 161.8(13) .
C8 Fe1 C15 C16 -30(2) .
C10 Fe1 C15 C16 -158.0(10) .
C11 Fe1 C15 C16 -114.7(10) .
C14 Fe1 C15 C16 122.4(14) .
C12 Fe1 C15 C16 -71.6(11) .
C14 C15 C16 C17 -2.4(15) .
Fe1 C15 C16 C17 -60.8(8) .
C14 C15 C16 Fe1 58.4(10) .
C17 Fe1 C16 C15 -114.5(13) .
C13 Fe1 C16 C15 -76.8(10) .
C9 Fe1 C16 C15 -158.0(14) .
C8 Fe1 C16 C15 168.6(8) .
C10 Fe1 C16 C15 52.0(18) .
C11 Fe1 C16 C15 84.4(10) .
C14 Fe1 C16 C15 -35.1(9) .
C12 Fe1 C16 C15 126.6(9) .
C13 Fe1 C16 C17 37.7(9) .
C9 Fe1 C16 C17 -44(2) .
C8 Fe1 C16 C17 -76.9(10) .
C10 Fe1 C16 C17 166.5(12) .
C15 Fe1 C16 C17 114.5(13) .
C11 Fe1 C16 C17 -161.1(9) .
C14 Fe1 C16 C17 79.4(10) .
C12 Fe1 C16 C17 -118.9(9) .
C14 C13 C17 C16 -1.8(14) .
Fe1 C13 C17 C16 59.4(9) .
C14 C13 C17 Fe1 -61.2(9) .
C15 C16 C17 C13 2.6(14) .
Fe1 C16 C17 C13 -60.5(9) .
C15 C16 C17 Fe1 63.1(9) .
C16 Fe1 C17 C13 118.4(12) .
C9 Fe1 C17 C13 -76.9(10) .
C8 Fe1 C17 C13 -119.3(9) .
C10 Fe1 C17 C13 -46.6(18) .
C15 Fe1 C17 C13 79.6(10) .
C11 Fe1 C17 C13 166.9(12) .
C14 Fe1 C17 C13 37.2(8) .
C12 Fe1 C17 C13 -161.1(8) .
C13 Fe1 C17 C16 -118.4(12) .
C9 Fe1 C17 C16 164.7(7) .
C8 Fe1 C17 C16 122.3(8) .
C10 Fe1 C17 C16 -164.9(12) .
C15 Fe1 C17 C16 -38.7(8) .
C11 Fe1 C17 C16 48.6(17) .
C14 Fe1 C17 C16 -81.2(9) .
C12 Fe1 C17 C16 80.5(9) .
